data_2209741
loop_
_publ_author_name
'Jia, Shu-Ping'
'Guo, Zong-Hui'
'Hao, Zhi-Fang'
'Xu, Qiang'
'Li, Jian-Xin'

_publ_section_title
;
 8-Benzyl-5,7-bis(benzyloxy)-4<i>H</i>-benzopyran-4-one
;
_journal_coeditor_code BH2025
_journal_issue 8
_journal_name_full 'Acta Crystallographica Section E'
_journal_page_first o3448
_journal_page_last o3449
_journal_paper_doi 10.1107/S1600536806024275
_journal_volume 62
_journal_year 2006
_chemical_formula_iupac 'C30 H24 O4'
_chemical_formula_moiety 'C30 H24 O4'
_chemical_formula_sum 'C30 H24 O4'
_chemical_formula_weight 448.49
_chemical_melting_point 433.2
_chemical_name_systematic
;
8-Benzyl-5,7-bis(benzyloxy)-4H-benzopyran-4-one
;
_space_group_IT_number 14
_symmetry_cell_setting monoclinic
_symmetry_space_group_name_Hall '-P 2ybc'
_symmetry_space_group_name_H-M 'P 1 21/c 1'
_atom_sites_solution_hydrogens geom
_atom_sites_solution_primary direct
_atom_sites_solution_secondary difmap
_cell_angle_alpha 90.00
_cell_angle_beta 95.15(3)
_cell_angle_gamma 90.00
_cell_formula_units_Z 4
_cell_length_a 9.723(2)
_cell_length_b 9.746(2)
_cell_length_c 24.698(5)
_cell_measurement_reflns_used 25
_cell_measurement_temperature 293(2)
_cell_measurement_theta_max 13
_cell_measurement_theta_min 10
_cell_volume 2330.9(8)
_computing_cell_refinement 'CAD-4 Software'
_computing_data_collection 'CAD-4 Software (Enraf--Nonius, 1989)'
_computing_data_reduction 'XCAD4 (Harms & Wocadlo, 1995)'
_computing_molecular_graphics SHELXTL
_computing_publication_material 'SHELXTL and PLATON (Spek, 2003)'
_computing_structure_refinement SHELXTL
_computing_structure_solution 'SHELXTL (Sheldrick, 1997)'
_diffrn_ambient_temperature 293(2)
_diffrn_measured_fraction_theta_full 1.000
_diffrn_measured_fraction_theta_max 1.000
_diffrn_measurement_device_type 'Enraf--Nonius CAD-4'
_diffrn_measurement_method \w/2\q
_diffrn_radiation_monochromator graphite
_diffrn_radiation_source 'fine-focus sealed tube'
_diffrn_radiation_type MoK\a
_diffrn_radiation_wavelength 0.71073
_diffrn_reflns_av_R_equivalents 0.0776
_diffrn_reflns_av_sigmaI/netI 0.0781
_diffrn_reflns_limit_h_max 11
_diffrn_reflns_limit_h_min 0
_diffrn_reflns_limit_k_max 12
_diffrn_reflns_limit_k_min 0
_diffrn_reflns_limit_l_max 30
_diffrn_reflns_limit_l_min -30
_diffrn_reflns_number 4828
_diffrn_reflns_theta_full 25.98
_diffrn_reflns_theta_max 25.98
_diffrn_reflns_theta_min 1.66
_diffrn_standards_decay_% 0
_diffrn_standards_interval_count 200
_diffrn_standards_interval_time 120
_diffrn_standards_number 3
_exptl_absorpt_coefficient_mu 0.084
_exptl_absorpt_correction_T_max 0.983
_exptl_absorpt_correction_T_min 0.959
_exptl_absorpt_correction_type psi-scan
_exptl_absorpt_process_details '(XCAD4; Harms & Wocadlo, 1995)'
_exptl_crystal_colour colourless
_exptl_crystal_density_diffrn 1.278
_exptl_crystal_density_method 'not measured'
_exptl_crystal_description block
_exptl_crystal_F_000 944
_exptl_crystal_size_max 0.35
_exptl_crystal_size_mid 0.32
_exptl_crystal_size_min 0.21
_refine_diff_density_max 0.17
_refine_diff_density_min -0.18
_refine_ls_extinction_coef 0.0250(15)
_refine_ls_extinction_expression Fc^*^=kFc[1+0.001xFc^2^\l^3^/sin(2\q)]^-1/4^
_refine_ls_extinction_method SHELXTL
_refine_ls_goodness_of_fit_ref 1.004
_refine_ls_hydrogen_treatment constr
_refine_ls_matrix_type full
_refine_ls_number_parameters 308
_refine_ls_number_reflns 4549
_refine_ls_number_restraints 0
_refine_ls_restrained_S_all 1.004
_refine_ls_R_factor_all 0.1457
_refine_ls_R_factor_gt 0.0618
_refine_ls_shift/su_max 0.000
_refine_ls_shift/su_mean 0.000
_refine_ls_structure_factor_coef Fsqd
_refine_ls_weighting_details 'calc w=1/[\s^2^(Fo^2^)+(0.052P)^2^+0.32P] where P=(Fo^2^+2Fc^2^)/3'
_refine_ls_weighting_scheme calc
_refine_ls_wR_factor_gt 0.1188
_refine_ls_wR_factor_ref 0.1526
_reflns_number_gt 2228
_reflns_number_total 4549
_reflns_threshold_expression I>2\s(I)
_cod_data_source_file bh2025.cif
_cod_data_source_block I
_cod_original_sg_symbol_H-M 'P 21/c'
_cod_database_code 2209741
_cod_database_fobs_code 2209741

loop_
_symmetry_equiv_pos_as_xyz
'x, y, z'
'-x, y+1/2, -z+1/2'
'-x, -y, -z'
'x, -y-1/2, z-1/2'

loop_
_atom_site_type_symbol
_atom_site_label
_atom_site_fract_x
_atom_site_fract_y
_atom_site_fract_z
_atom_site_U_iso_or_equiv
_atom_site_adp_type
_atom_site_calc_flag
_atom_site_refinement_flags
_atom_site_occupancy
O O1 0.3663(2) 0.1266(2) 0.18037(8) 0.0656(6) Uani d . 1
O O2 0.2169(3) 0.4154(3) 0.07149(10) 0.0917(8) Uani d . 1
O O3 0.4033(2) 0.3326(2) 0.00707(8) 0.0592(6) Uani d . 1
O O4 0.71410(19) -0.0221(2) 0.07821(8) 0.0574(6) Uani d . 1
C C1 0.2616(3) 0.2137(4) 0.18976(15) 0.0754(10) Uani d . 1
H H1 0.2234 0.2069 0.2228 0.090 Uiso calc R 1
C C2 0.2113(4) 0.3068(4) 0.15492(16) 0.0747(10) Uani d . 1
H H2 0.1385 0.3615 0.1641 0.090 Uiso calc R 1
C C3 0.2649(3) 0.3271(4) 0.10326(14) 0.0624(9) Uani d . 1
C C4 0.3799(3) 0.2359(3) 0.09280(12) 0.0493(7) Uani d . 1
C C5 0.4509(3) 0.2410(3) 0.04556(12) 0.0469(7) Uani d . 1
C C6 0.5621(3) 0.1555(3) 0.03970(11) 0.0484(7) Uani d . 1
H H6 0.6086 0.1599 0.0084 0.058 Uiso calc R 1
C C7 0.6042(3) 0.0629(3) 0.08068(12) 0.0471(7) Uani d . 1
C C8 0.5367(3) 0.0498(3) 0.12740(11) 0.0485(7) Uani d . 1
C C9 0.4269(3) 0.1394(3) 0.13207(12) 0.0501(8) Uani d . 1
C C10 0.4659(3) 0.3404(3) -0.04281(12) 0.0568(8) Uani d . 1
H H10A 0.4679 0.2502 -0.0593 0.068 Uiso calc R 1
H H10B 0.5600 0.3732 -0.0362 0.068 Uiso calc R 1
C C11 0.3831(3) 0.4371(3) -0.08001(13) 0.0564(8) Uani d . 1
C C12 0.2665(3) 0.5024(3) -0.06507(14) 0.0692(9) Uani d . 1
H H12 0.2371 0.4871 -0.0308 0.083 Uiso calc R 1
C C13 0.1926(4) 0.5910(4) -0.10101(18) 0.0865(12) Uani d . 1
H H13 0.1137 0.6342 -0.0908 0.104 Uiso calc R 1
C C14 0.2358(5) 0.6148(4) -0.1512(2) 0.0961(14) Uani d . 1
H H14 0.1860 0.6738 -0.1752 0.115 Uiso calc R 1
C C15 0.3523(5) 0.5519(5) -0.16639(17) 0.0960(13) Uani d . 1
H H15 0.3822 0.5693 -0.2004 0.115 Uiso calc R 1
C C16 0.4258(4) 0.4621(4) -0.13091(15) 0.0771(10) Uani d . 1
H H16 0.5042 0.4186 -0.1415 0.093 Uiso calc R 1
C C17 0.8062(3) 0.0011(3) 0.03703(13) 0.0637(9) Uani d . 1
H H17A 0.8312 0.0974 0.0358 0.076 Uiso calc R 1
H H17B 0.7629 -0.0253 0.0017 0.076 Uiso calc R 1
C C18 0.9324(3) -0.0855(3) 0.05192(12) 0.0504(7) Uani d . 1
C C19 0.9383(3) -0.2170(3) 0.03252(13) 0.0618(9) Uani d . 1
H H19 0.8651 -0.2511 0.0096 0.074 Uiso calc R 1
C C20 1.0508(4) -0.2989(3) 0.04651(14) 0.0709(10) Uani d . 1
H H20 1.0532 -0.3883 0.0335 0.085 Uiso calc R 1
C C21 1.1592(3) -0.2485(4) 0.07952(14) 0.0700(10) Uani d . 1
H H21 1.2356 -0.3036 0.0890 0.084 Uiso calc R 1
C C22 1.1556(4) -0.1174(4) 0.09870(14) 0.0739(10) Uani d . 1
H H22 1.2299 -0.0832 0.1210 0.089 Uiso calc R 1
C C23 1.0415(4) -0.0351(3) 0.08495(13) 0.0652(9) Uani d . 1
H H23 1.0390 0.0542 0.0981 0.078 Uiso calc R 1
C C24 0.5859(3) -0.0508(3) 0.17140(12) 0.0584(8) Uani d . 1
H H24A 0.5105 -0.0708 0.1933 0.070 Uiso calc R 1
H H24B 0.6120 -0.1358 0.1547 0.070 Uiso calc R 1
C C25 0.7069(4) 0.0019(3) 0.20766(12) 0.0590(8) Uani d . 1
C C26 0.8391(4) -0.0463(4) 0.20333(14) 0.0768(10) Uani d . 1
H H26 0.8536 -0.1136 0.1777 0.092 Uiso calc R 1
C C27 0.9495(5) 0.0034(6) 0.23623(19) 0.1049(15) Uani d . 1
H H27 1.0376 -0.0305 0.2326 0.126 Uiso calc R 1
C C28 0.9314(7) 0.1011(6) 0.2739(2) 0.120(2) Uani d . 1
H H28 1.0062 0.1339 0.2962 0.144 Uiso calc R 1
C C29 0.8009(7) 0.1514(5) 0.27860(18) 0.1156(17) Uani d . 1
H H29 0.7877 0.2194 0.3040 0.139 Uiso calc R 1
C C30 0.6889(5) 0.1014(4) 0.24576(15) 0.0860(12) Uani d . 1
H H30 0.6010 0.1355 0.2496 0.103 Uiso calc R 1

loop_
_atom_site_aniso_label
_atom_site_aniso_U_11
_atom_site_aniso_U_22
_atom_site_aniso_U_33
_atom_site_aniso_U_12
_atom_site_aniso_U_13
_atom_site_aniso_U_23
O1 0.0695(15) 0.0651(15) 0.0656(15) 0.0081(12) 0.0247(12) -0.0011(11)
O2 0.101(2) 0.0878(19) 0.0867(19) 0.0540(16) 0.0111(15) -0.0021(15)
O3 0.0611(13) 0.0569(13) 0.0591(13) 0.0160(11) 0.0027(10) 0.0093(11)
O4 0.0612(13) 0.0526(13) 0.0613(13) 0.0178(11) 0.0211(11) 0.0148(10)
C1 0.072(2) 0.082(3) 0.077(3) 0.009(2) 0.028(2) -0.019(2)
C2 0.068(2) 0.075(3) 0.083(3) 0.021(2) 0.015(2) -0.019(2)
C3 0.063(2) 0.058(2) 0.065(2) 0.0107(18) 0.0032(18) -0.0160(18)
C4 0.0481(17) 0.0431(17) 0.0569(19) 0.0057(15) 0.0050(15) -0.0096(15)
C5 0.0452(17) 0.0386(16) 0.0559(19) 0.0001(14) -0.0008(14) -0.0034(14)
C6 0.0530(18) 0.0446(17) 0.0484(17) 0.0070(15) 0.0093(14) 0.0038(14)
C7 0.0483(17) 0.0353(16) 0.0584(19) 0.0071(14) 0.0082(15) -0.0005(14)
C8 0.0514(17) 0.0449(17) 0.0499(18) 0.0019(15) 0.0081(14) 0.0040(14)
C9 0.0509(18) 0.0476(18) 0.0534(19) -0.0008(15) 0.0132(15) -0.0048(15)
C10 0.065(2) 0.0474(18) 0.057(2) 0.0051(16) 0.0028(16) 0.0029(15)
C11 0.058(2) 0.0437(18) 0.064(2) -0.0074(16) -0.0110(16) 0.0070(16)
C12 0.068(2) 0.056(2) 0.081(2) 0.0024(19) -0.0068(19) 0.0117(18)
C13 0.074(3) 0.077(3) 0.103(3) 0.012(2) -0.016(2) 0.020(2)
C14 0.096(3) 0.078(3) 0.107(4) -0.007(3) -0.033(3) 0.034(3)
C15 0.110(3) 0.099(3) 0.076(3) -0.015(3) -0.011(3) 0.029(2)
C16 0.085(3) 0.073(2) 0.072(2) -0.003(2) 0.000(2) 0.016(2)
C17 0.064(2) 0.063(2) 0.067(2) 0.0186(18) 0.0231(17) 0.0172(17)
C18 0.0519(18) 0.0493(19) 0.0516(18) 0.0087(15) 0.0135(15) 0.0098(15)
C19 0.058(2) 0.052(2) 0.075(2) 0.0057(17) 0.0022(16) -0.0051(17)
C20 0.075(2) 0.053(2) 0.086(3) 0.018(2) 0.013(2) -0.0028(19)
C21 0.055(2) 0.077(3) 0.080(3) 0.020(2) 0.0133(18) 0.021(2)
C22 0.062(2) 0.082(3) 0.075(2) -0.014(2) -0.0091(18) 0.012(2)
C23 0.079(2) 0.052(2) 0.066(2) 0.0007(19) 0.0098(19) 0.0009(17)
C24 0.068(2) 0.0504(19) 0.059(2) 0.0061(17) 0.0157(17) 0.0064(16)
C25 0.079(2) 0.053(2) 0.0462(18) 0.0013(18) 0.0086(16) 0.0126(16)
C26 0.077(3) 0.090(3) 0.063(2) -0.001(2) 0.007(2) 0.014(2)
C27 0.089(3) 0.144(4) 0.079(3) -0.027(3) -0.004(3) 0.032(3)
C28 0.145(5) 0.124(5) 0.083(4) -0.055(4) -0.034(4) 0.033(3)
C29 0.190(5) 0.083(3) 0.070(3) -0.009(4) -0.011(4) 0.003(2)
C30 0.120(3) 0.077(3) 0.059(2) 0.009(2) -0.006(2) 0.001(2)

loop_
_atom_type_symbol
_atom_type_description
_atom_type_scat_dispersion_real
_atom_type_scat_dispersion_imag
_atom_type_scat_source
C C 0.0033 0.0016 'International Tables Vol C Tables 4.2.6.8 and 6.1.1.4'
H H 0.0000 0.0000 'International Tables Vol C Tables 4.2.6.8 and 6.1.1.4'
O O 0.0106 0.0060 'International Tables Vol C Tables 4.2.6.8 and 6.1.1.4'

loop_
_geom_angle_atom_site_label_1
_geom_angle_atom_site_label_2
_geom_angle_atom_site_label_3
_geom_angle
_geom_angle_publ_flag
C1 O1 C9 118.3(3) yes
C5 O3 C10 119.8(2) yes
C7 O4 C17 118.7(2) yes
C2 C1 O1 124.0(3) ?
C2 C1 H1 118.0 ?
O1 C1 H1 118.0 ?
C1 C2 C3 122.2(3) ?
C1 C2 H2 118.9 ?
C3 C2 H2 118.9 ?
O2 C3 C2 121.1(3) ?
O2 C3 C4 124.3(3) ?
C2 C3 C4 114.6(3) ?
C9 C4 C5 116.4(3) ?
C9 C4 C3 119.4(3) ?
C5 C4 C3 124.1(3) ?
O3 C5 C6 123.0(3) ?
O3 C5 C4 116.3(2) ?
C6 C5 C4 120.7(3) ?
C5 C6 C7 119.8(3) ?
C5 C6 H6 120.1 ?
C7 C6 H6 120.1 ?
O4 C7 C8 114.5(2) ?
O4 C7 C6 123.0(3) ?
C8 C7 C6 122.5(3) ?
C7 C8 C9 115.8(3) ?
C7 C8 C24 121.1(3) ?
C9 C8 C24 122.9(3) ?
O1 C9 C8 113.9(3) ?
O1 C9 C4 121.4(3) ?
C8 C9 C4 124.7(3) ?
O3 C10 C11 108.5(2) ?
O3 C10 H10A 110.0 ?
C11 C10 H10A 110.0 ?
O3 C10 H10B 110.0 ?
C11 C10 H10B 110.0 ?
H10A C10 H10B 108.4 ?
C12 C11 C16 119.0(3) ?
C12 C11 C10 122.4(3) ?
C16 C11 C10 118.7(3) ?
C11 C12 C13 120.4(4) ?
C11 C12 H12 119.8 ?
C13 C12 H12 119.8 ?
C14 C13 C12 120.1(4) ?
C14 C13 H13 119.9 ?
C12 C13 H13 119.9 ?
C13 C14 C15 120.2(4) ?
C13 C14 H14 119.9 ?
C15 C14 H14 119.9 ?
C14 C15 C16 120.0(4) ?
C14 C15 H15 120.0 ?
C16 C15 H15 120.0 ?
C11 C16 C15 120.3(4) ?
C11 C16 H16 119.8 ?
C15 C16 H16 119.8 ?
O4 C17 C18 106.6(2) ?
O4 C17 H17A 110.4 ?
C18 C17 H17A 110.4 ?
O4 C17 H17B 110.4 ?
C18 C17 H17B 110.4 ?
H17A C17 H17B 108.6 ?
C23 C18 C19 119.3(3) ?
C23 C18 C17 120.9(3) ?
C19 C18 C17 119.8(3) ?
C18 C19 C20 120.8(3) ?
C18 C19 H19 119.6 ?
C20 C19 H19 119.6 ?
C21 C20 C19 119.7(3) ?
C21 C20 H20 120.1 ?
C19 C20 H20 120.1 ?
C22 C21 C20 120.2(3) ?
C22 C21 H21 119.9 ?
C20 C21 H21 119.9 ?
C21 C22 C23 120.1(3) ?
C21 C22 H22 119.9 ?
C23 C22 H22 119.9 ?
C18 C23 C22 119.9(3) ?
C18 C23 H23 120.1 ?
C22 C23 H23 120.1 ?
C25 C24 C8 112.8(2) ?
C25 C24 H24A 109.0 ?
C8 C24 H24A 109.0 ?
C25 C24 H24B 109.0 ?
C8 C24 H24B 109.0 ?
H24A C24 H24B 107.8 ?
C30 C25 C26 118.0(4) ?
C30 C25 C24 120.6(3) ?
C26 C25 C24 121.4(3) ?
C27 C26 C25 121.1(4) ?
C27 C26 H26 119.4 ?
C25 C26 H26 119.4 ?
C28 C27 C26 120.7(5) ?
C28 C27 H27 119.6 ?
C26 C27 H27 119.6 ?
C27 C28 C29 119.2(5) ?
C27 C28 H28 120.4 ?
C29 C28 H28 120.4 ?
C28 C29 C30 120.5(5) ?
C28 C29 H29 119.7 ?
C30 C29 H29 119.7 ?
C25 C30 C29 120.5(4) ?
C25 C30 H30 119.8 ?
C29 C30 H30 119.8 ?

loop_
_geom_bond_atom_site_label_1
_geom_bond_atom_site_label_2
_geom_bond_distance
_geom_bond_publ_flag
O1 C1 1.361(4) ?
O1 C9 1.382(3) ?
O2 C3 1.229(4) yes
O3 C5 1.355(3) yes
O3 C10 1.424(3) ?
O4 C7 1.358(3) yes
O4 C17 1.432(3) ?
C1 C2 1.315(5) ?
C1 H1 0.9300 ?
C2 C3 1.435(5) ?
C2 H2 0.9300 ?
C3 C4 1.469(4) ?
C4 C9 1.398(4) ?
C4 C5 1.409(4) ?
C5 C6 1.383(4) ?
C6 C7 1.390(4) ?
C6 H6 0.9300 ?
C7 C8 1.384(4) ?
C8 C9 1.392(4) ?
C8 C24 1.509(4) ?
C10 C11 1.499(4) ?
C10 H10A 0.9700 ?
C10 H10B 0.9700 ?
C11 C12 1.379(4) ?
C11 C16 1.381(4) ?
C12 C13 1.391(4) ?
C12 H12 0.9300 ?
C13 C14 1.363(5) ?
C13 H13 0.9300 ?
C14 C15 1.370(5) ?
C14 H14 0.9300 ?
C15 C16 1.390(5) ?
C15 H15 0.9300 ?
C16 H16 0.9300 ?
C17 C18 1.507(4) ?
C17 H17A 0.9700 ?
C17 H17B 0.9700 ?
C18 C23 1.370(4) ?
C18 C19 1.371(4) ?
C19 C20 1.374(4) ?
C19 H19 0.9300 ?
C20 C21 1.364(4) ?
C20 H20 0.9300 ?
C21 C22 1.364(5) ?
C21 H21 0.9300 ?
C22 C23 1.387(4) ?
C22 H22 0.9300 ?
C23 H23 0.9300 ?
C24 C25 1.503(4) ?
C24 H24A 0.9700 ?
C24 H24B 0.9700 ?
C25 C30 1.373(4) ?
C25 C26 1.382(4) ?
C26 C27 1.375(5) ?
C26 H26 0.9300 ?
C27 C28 1.353(6) ?
C27 H27 0.9300 ?
C28 C29 1.374(6) ?
C28 H28 0.9300 ?
C29 C30 1.387(6) ?
C29 H29 0.9300 ?
C30 H30 0.9300 ?

loop_
_geom_hbond_atom_site_label_D
_geom_hbond_atom_site_label_H
_geom_hbond_atom_site_label_A
_geom_hbond_site_symmetry_A
_geom_hbond_distance_DH
_geom_hbond_distance_HA
_geom_hbond_distance_DA
_geom_hbond_angle_DHA
_geom_hbond_publ_flag
C19 H19 O2 3_655 0.93 2.63 3.453(3) 148 yes
C20 H20 O2 1_645 0.93 2.61 3.250(3) 127 yes
C2 H2 Cg(A) 2_655 0.93 2.99 3.545(4) 120 yes
C17 H17A Cg(B) 3_755 0.97 2.95 3.430(3) 112 yes

loop_
_geom_torsion_atom_site_label_1
_geom_torsion_atom_site_label_2
_geom_torsion_atom_site_label_3
_geom_torsion_atom_site_label_4
_geom_torsion
_geom_torsion_publ_flag
C9 O1 C1 C2 2.2(5) ?
O1 C1 C2 C3 -1.2(6) ?
C1 C2 C3 O2 -179.5(3) ?
C1 C2 C3 C4 -0.1(5) ?
O2 C3 C4 C9 179.6(3) ?
C2 C3 C4 C9 0.3(4) ?
O2 C3 C4 C5 1.5(5) ?
C2 C3 C4 C5 -177.9(3) ?
C10 O3 C5 C6 2.1(4) ?
C10 O3 C5 C4 -177.5(2) ?
C9 C4 C5 O3 178.6(2) ?
C3 C4 C5 O3 -3.2(4) ?
C9 C4 C5 C6 -1.0(4) ?
C3 C4 C5 C6 177.2(3) ?
O3 C5 C6 C7 -179.3(2) ?
C4 C5 C6 C7 0.3(4) ?
C17 O4 C7 C8 -168.2(3) ?
C17 O4 C7 C6 12.0(4) ?
C5 C6 C7 O4 -178.6(3) ?
C5 C6 C7 C8 1.6(4) ?
O4 C7 C8 C9 177.6(2) ?
C6 C7 C8 C9 -2.6(4) ?
O4 C7 C8 C24 0.8(4) ?
C6 C7 C8 C24 -179.4(3) ?
C1 O1 C9 C8 177.4(3) ?
C1 O1 C9 C4 -2.0(4) ?
C7 C8 C9 O1 -177.4(2) ?
C24 C8 C9 O1 -0.7(4) ?
C7 C8 C9 C4 2.0(4) ?
C24 C8 C9 C4 178.6(3) ?
C5 C4 C9 O1 179.1(2) ?
C3 C4 C9 O1 0.8(4) ?
C5 C4 C9 C8 -0.2(4) ?
C3 C4 C9 C8 -178.5(3) ?
C5 O3 C10 C11 173.4(2) ?
O3 C10 C11 C12 -0.4(4) yes
O3 C10 C11 C16 179.2(3) ?
C16 C11 C12 C13 0.5(5) ?
C10 C11 C12 C13 -179.8(3) ?
C11 C12 C13 C14 -0.5(5) ?
C12 C13 C14 C15 -0.2(6) ?
C13 C14 C15 C16 0.9(6) ?
C12 C11 C16 C15 0.1(5) ?
C10 C11 C16 C15 -179.6(3) ?
C14 C15 C16 C11 -0.9(6) ?
C7 O4 C17 C18 167.4(2) ?
O4 C17 C18 C23 -89.1(3) ?
O4 C17 C18 C19 90.5(3) yes
C23 C18 C19 C20 1.1(5) ?
C17 C18 C19 C20 -178.6(3) ?
C18 C19 C20 C21 -0.9(5) ?
C19 C20 C21 C22 0.2(5) ?
C20 C21 C22 C23 0.4(5) ?
C19 C18 C23 C22 -0.5(5) ?
C17 C18 C23 C22 179.1(3) ?
C21 C22 C23 C18 -0.2(5) ?
C7 C8 C24 C25 79.8(3) ?
C9 C8 C24 C25 -96.7(3) ?
C8 C24 C25 C30 74.3(4) ?
C8 C24 C25 C26 -104.8(3) yes
C30 C25 C26 C27 0.1(5) ?
C24 C25 C26 C27 179.3(3) ?
C25 C26 C27 C28 0.1(6) ?
C26 C27 C28 C29 -0.5(7) ?
C27 C28 C29 C30 0.8(7) ?
C26 C25 C30 C29 0.1(5) ?
C24 C25 C30 C29 -179.0(3) ?
C28 C29 C30 C25 -0.6(6) ?

loop_
_cod_related_entry_id
_cod_related_entry_database
_cod_related_entry_code
1 ChemSpider 21127830
